data_4302524
loop_
_publ_author_name
'Deguang Huang'
'Liang Deng'
'Jibin Sun'
'R. H. Holm'

_publ_section_title
;
Cleavage of Ni-(\m2-S)-Ni Bridges in Dinuclear Nickel(II) Dithiolate Pincer
Complexes and Related Reactions
;
_journal_name_full 'Inorganic Chemistry'
_journal_page_first 6159
_journal_page_last 6166
_journal_paper_doi 10.1021/ic900494u
_journal_volume 48
_journal_year 2009
_chemical_formula_moiety 'C16 H11 N2 Ni2 O4 S5, C8 H20 N, C H2 Cl2'
_chemical_formula_sum 'C25 H33 Cl2 N3 Ni2 O4 S5'
_chemical_formula_weight 788.16
_chemical_name_common {[Ni(pdtc)]SEt[Ni(pdtc)]}(Et4N)(CH2Cl2)
_space_group_IT_number 2
_symmetry_cell_setting triclinic
_symmetry_space_group_name_Hall '-P 1'
_symmetry_space_group_name_H-M 'P -1'
_atom_sites_solution_hydrogens geom
_atom_sites_solution_primary direct
_atom_sites_solution_secondary difmap
_audit_creation_method SHELXL-97
_cell_angle_alpha 77.248(2)
_cell_angle_beta 70.317(2)
_cell_angle_gamma 79.757(2)
_cell_formula_units_Z 2
_cell_length_a 9.7843(12)
_cell_length_b 13.4937(17)
_cell_length_c 13.7498(18)
_cell_measurement_reflns_used 4254
_cell_measurement_temperature 193(2)
_cell_measurement_theta_max 27.78
_cell_measurement_theta_min 2.22
_cell_volume 1656.5(4)
_computing_cell_refinement 'SAINT V7.34A (Bruker AXS, 2006)'
_computing_data_collection 'SMART V5.632 (Bruker AXS, 2001)'
_computing_data_reduction
;
SAINT V7.34A (Bruker AXS, 2006), SADABS (Bruker AXS, 2004)              
;
_computing_molecular_graphics 'SHELXTL v6.12 (Bruker AXS, 2001b)'
_computing_publication_material 'SHELXTL v6.12 (Bruker AXS, 2001b)'
_computing_structure_refinement 'SHELXTL v6.12 (Bruker AXS, 2001b)'
_computing_structure_solution 'SHELXTL v6.12 (Bruker AXS, 2001b)'
_diffrn_ambient_temperature 193(2)
_diffrn_measured_fraction_theta_full 0.989
_diffrn_measured_fraction_theta_max 0.986
_diffrn_measurement_device_type 'Bruker APEX CCD'
_diffrn_measurement_method '\w scans, 0.3 degree'
_diffrn_radiation_monochromator graphite
_diffrn_radiation_source 'fine-focus sealed tube'
_diffrn_radiation_type MoK\a
_diffrn_radiation_wavelength 0.71073
_diffrn_reflns_av_R_equivalents 0.0126
_diffrn_reflns_av_sigmaI/netI 0.0274
_diffrn_reflns_limit_h_max 8
_diffrn_reflns_limit_h_min -12
_diffrn_reflns_limit_k_max 17
_diffrn_reflns_limit_k_min -17
_diffrn_reflns_limit_l_max 17
_diffrn_reflns_limit_l_min -18
_diffrn_reflns_number 11263
_diffrn_reflns_theta_full 27.50
_diffrn_reflns_theta_max 27.81
_diffrn_reflns_theta_min 1.56
_diffrn_standards_decay_% 0
_diffrn_standards_number 0
_exptl_absorpt_coefficient_mu 1.648
_exptl_absorpt_correction_T_max 0.9221
_exptl_absorpt_correction_T_min 0.7340
_exptl_absorpt_correction_type multi-scan
_exptl_absorpt_process_details 'SADABS (Bruker AXS, 2004)'
_exptl_crystal_colour red
_exptl_crystal_density_diffrn 1.580
_exptl_crystal_density_method 'not measured'
_exptl_crystal_description plate
_exptl_crystal_F_000 812
_exptl_crystal_size_max 0.20
_exptl_crystal_size_mid 0.19
_exptl_crystal_size_min 0.05
_refine_diff_density_max 0.947
_refine_diff_density_min -0.620
_refine_diff_density_rms 0.087
_refine_ls_extinction_method none
_refine_ls_goodness_of_fit_ref 1.020
_refine_ls_hydrogen_treatment constr
_refine_ls_matrix_type full
_refine_ls_number_parameters 402
_refine_ls_number_reflns 7737
_refine_ls_number_restraints 37
_refine_ls_restrained_S_all 1.046
_refine_ls_R_factor_all 0.0541
_refine_ls_R_factor_gt 0.0427
_refine_ls_shift/su_max 0.000
_refine_ls_shift/su_mean 0.000
_refine_ls_structure_factor_coef Fsqd
_refine_ls_weighting_details 'calc w=1/[\s^2^(Fo^2^)+(0.0649P)^2^+1.1122P] where P=(Fo^2^+2Fc^2^)/3'
_refine_ls_weighting_scheme calc
_refine_ls_wR_factor_gt 0.1076
_refine_ls_wR_factor_ref 0.1185
_reflns_number_gt 6286
_reflns_number_total 7737
_reflns_threshold_expression >2sigma(I)
_cod_data_source_file ic900494u_si_001_07.cif
_cod_data_source_block compound14
_cod_depositor_comments
;
The following automatic conversions were performed:
'_symmetry_cell_setting' value 'Triclinic' changed to 'triclinic'
according to '/home/saulius/struct/CIF-dictionaries/cif_core.dic'
dictionary named 'cif_core.dic' version 2.4.1 from 2010-06-29.

Automatic conversion script
Id: cif_fix_enum 1527 2010-12-29 10:47:43Z saulius 
;
_cod_database_code 4302524

loop_
_symmetry_equiv_pos_as_xyz
'x, y, z'
'-x, -y, -z'

loop_
_atom_site_label
_atom_site_type_symbol
_atom_site_fract_x
_atom_site_fract_y
_atom_site_fract_z
_atom_site_U_iso_or_equiv
_atom_site_adp_type
_atom_site_occupancy
_atom_site_symmetry_multiplicity
_atom_site_calc_flag
_atom_site_refinement_flags
_atom_site_disorder_assembly
_atom_site_disorder_group
Ni1 Ni 0.40316(4) 0.27144(3) 0.19276(3) 0.03140(10) Uani 1 1 d . . .
Ni2 Ni 0.08102(4) 0.26636(3) 0.38358(3) 0.02881(10) Uani 1 1 d . . .
S1 S 0.42854(9) 0.27355(6) 0.34497(5) 0.03730(17) Uani 1 1 d . . .
S2 S 0.39148(9) 0.27255(7) 0.03785(6) 0.0450(2) Uani 1 1 d . . .
S3 S 0.04486(8) 0.38943(6) 0.25909(6) 0.03766(17) Uani 1 1 d . . .
S4 S 0.10553(8) 0.14593(6) 0.51330(6) 0.03759(17) Uani 1 1 d . . .
S5 S 0.23136(8) 0.17118(6) 0.27274(6) 0.03629(17) Uani 1 1 d . . .
O1 O 0.6241(3) 0.3743(2) 0.36165(19) 0.0550(6) Uani 1 1 d . . .
O2 O 0.5673(3) 0.3694(3) -0.13334(18) 0.0666(8) Uani 1 1 d . . .
O3 O -0.1296(2) 0.55733(17) 0.30000(18) 0.0447(5) Uani 1 1 d . . .
O4 O -0.0039(3) 0.17506(19) 0.70872(17) 0.0525(6) Uani 1 1 d . . .
N1 N 0.5588(3) 0.35539(19) 0.12872(18) 0.0339(5) Uani 1 1 d . . .
N2 N -0.0450(2) 0.34669(17) 0.48289(17) 0.0281(4) Uani 1 1 d . . .
C1 C 0.5702(3) 0.3501(2) 0.3031(2) 0.0383(6) Uani 1 1 d . . .
C2 C 0.6246(3) 0.3865(2) 0.1869(2) 0.0367(6) Uani 1 1 d . . .
C3 C 0.7357(4) 0.4487(3) 0.1421(3) 0.0474(8) Uani 1 1 d . . .
H3 H 0.7791 0.4703 0.1850 0.057 Uiso 1 1 calc R . .
C4 C 0.7833(4) 0.4793(3) 0.0346(3) 0.0535(9) Uani 1 1 d . . .
H4 H 0.8597 0.5219 0.0027 0.064 Uiso 1 1 calc R . .
C5 C 0.7176(4) 0.4467(3) -0.0261(3) 0.0501(8) Uani 1 1 d . . .
H5 H 0.7487 0.4661 -0.1003 0.060 Uiso 1 1 calc R . .
C6 C 0.6056(3) 0.3851(3) 0.0237(2) 0.0410(7) Uani 1 1 d . . .
C7 C 0.5300(4) 0.3474(3) -0.0372(2) 0.0460(8) Uani 1 1 d . . .
C8 C -0.0764(3) 0.4741(2) 0.3351(2) 0.0332(6) Uani 1 1 d . . .
C9 C -0.1096(3) 0.4395(2) 0.4514(2) 0.0308(5) Uani 1 1 d . . .
C10 C -0.1979(3) 0.5010(2) 0.5227(2) 0.0355(6) Uani 1 1 d . . .
H10 H -0.2424 0.5661 0.4989 0.043 Uiso 1 1 calc R . .
C11 C -0.2206(3) 0.4663(2) 0.6290(2) 0.0386(6) Uani 1 1 d . . .
H11 H -0.2812 0.5070 0.6790 0.046 Uiso 1 1 calc R . .
C12 C -0.1532(3) 0.3712(2) 0.6610(2) 0.0369(6) Uani 1 1 d . . .
H12 H -0.1659 0.3461 0.7334 0.044 Uiso 1 1 calc R . .
C13 C -0.0676(3) 0.3137(2) 0.5866(2) 0.0316(6) Uani 1 1 d . . .
C14 C 0.0073(3) 0.2093(2) 0.6166(2) 0.0364(6) Uani 1 1 d . . .
N3 N 0.5522(3) 0.82904(19) 0.31601(19) 0.0341(5) Uani 1 1 d . . .
C15 C 0.1247(4) 0.1580(3) 0.1903(3) 0.0532(9) Uani 1 1 d . . .
H15A H 0.0943 0.2264 0.1547 0.064 Uiso 1 1 calc R . .
H15B H 0.1853 0.1173 0.1359 0.064 Uiso 1 1 calc R . .
C16 C -0.0095(6) 0.1054(4) 0.2577(4) 0.0856(17) Uani 1 1 d . . .
H16A H -0.0646 0.0964 0.2131 0.128 Uiso 1 1 calc R . .
H16B H -0.0714 0.1474 0.3094 0.128 Uiso 1 1 calc R . .
H16C H 0.0209 0.0384 0.2940 0.128 Uiso 1 1 calc R . .
C17 C 0.6041(4) 0.8292(3) 0.1989(2) 0.0456(8) Uani 1 1 d . . .
H17A H 0.5511 0.7809 0.1845 0.055 Uiso 1 1 calc R . .
H17B H 0.5771 0.8983 0.1630 0.055 Uiso 1 1 calc R . .
C18 C 0.7653(4) 0.8009(4) 0.1518(3) 0.0619(10) Uani 1 1 d . . .
H18A H 0.7897 0.8089 0.0755 0.093 Uiso 1 1 calc R . .
H18B H 0.7918 0.7296 0.1806 0.093 Uiso 1 1 calc R . .
H18C H 0.8196 0.8457 0.1687 0.093 Uiso 1 1 calc R . .
C19 C 0.6292(3) 0.9019(2) 0.3442(3) 0.0430(7) Uani 1 1 d . . .
H19A H 0.5971 0.8955 0.4215 0.052 Uiso 1 1 calc R . .
H19B H 0.7356 0.8800 0.3212 0.052 Uiso 1 1 calc R . .
C20 C 0.6034(5) 1.0129(3) 0.2974(4) 0.0741(13) Uani 1 1 d . . .
H20A H 0.6622 1.0531 0.3160 0.111 Uiso 1 1 calc R . .
H20B H 0.4997 1.0376 0.3249 0.111 Uiso 1 1 calc R . .
H20C H 0.6316 1.0203 0.2209 0.111 Uiso 1 1 calc R . .
C21 C 0.3883(3) 0.8604(3) 0.3467(3) 0.0466(8) Uani 1 1 d . . .
H21A H 0.3698 0.9289 0.3061 0.056 Uiso 1 1 calc R . .
H21B H 0.3424 0.8119 0.3261 0.056 Uiso 1 1 calc R . .
C22 C 0.3145(4) 0.8636(3) 0.4623(3) 0.0608(10) Uani 1 1 d . . .
H22A H 0.2094 0.8831 0.4752 0.091 Uiso 1 1 calc R . .
H22B H 0.3556 0.9138 0.4830 0.091 Uiso 1 1 calc R . .
H22C H 0.3310 0.7959 0.5034 0.091 Uiso 1 1 calc R . .
C23 C 0.5893(3) 0.7246(2) 0.3749(2) 0.0367(6) Uani 1 1 d . . .
H23A H 0.6963 0.7064 0.3494 0.044 Uiso 1 1 calc R . .
H23B H 0.5625 0.7290 0.4501 0.044 Uiso 1 1 calc R . .
C24 C 0.5161(4) 0.6395(3) 0.3655(3) 0.0563(9) Uani 1 1 d . . .
H24A H 0.5553 0.5741 0.3992 0.084 Uiso 1 1 calc R . .
H24B H 0.5347 0.6378 0.2912 0.084 Uiso 1 1 calc R . .
H24C H 0.4106 0.6513 0.3999 0.084 Uiso 1 1 calc R . .
C25 C 0.8298(8) 0.0858(10) -0.0718(7) 0.196(4) Uani 0.55 1 d PDU A 1
H25A H 0.9085 0.0280 -0.0752 0.235 Uiso 0.55 1 calc PR A 1
H25B H 0.8460 0.1266 -0.1432 0.235 Uiso 0.55 1 calc PR A 1
Cl1 Cl 0.6582(8) 0.0368(4) -0.0300(4) 0.1354(18) Uani 0.55 1 d PDU A 1
Cl2 Cl 0.8399(10) 0.1635(7) 0.0138(7) 0.177(3) Uani 0.55 1 d PDU A 1
C25' C 0.8581(10) 0.0587(11) -0.0413(12) 0.189(5) Uani 0.45 1 d PDU B 2
H25C H 0.8830 -0.0121 -0.0080 0.226 Uiso 0.45 1 calc PR B 2
H25D H 0.9332 0.0729 -0.1104 0.226 Uiso 0.45 1 calc PR B 2
Cl1' Cl 0.6844(9) 0.0686(7) -0.0597(5) 0.164(3) Uani 0.45 1 d PDU B 2
Cl2' Cl 0.8611(13) 0.1452(10) 0.0383(8) 0.165(3) Uani 0.45 1 d PDU B 2

loop_
_atom_site_aniso_label
_atom_site_aniso_U_11
_atom_site_aniso_U_22
_atom_site_aniso_U_33
_atom_site_aniso_U_23
_atom_site_aniso_U_13
_atom_site_aniso_U_12
Ni1 0.0329(2) 0.0357(2) 0.02496(18) -0.00889(14) -0.00656(14) -0.00258(14)
Ni2 0.03023(19) 0.03036(19) 0.02502(17) -0.00321(13) -0.00842(13) -0.00360(13)
S1 0.0456(4) 0.0406(4) 0.0268(3) -0.0056(3) -0.0110(3) -0.0084(3)
S2 0.0466(5) 0.0643(5) 0.0278(4) -0.0129(3) -0.0083(3) -0.0156(4)
S3 0.0424(4) 0.0399(4) 0.0267(3) -0.0013(3) -0.0102(3) -0.0008(3)
S4 0.0413(4) 0.0350(4) 0.0310(4) -0.0003(3) -0.0102(3) 0.0008(3)
S5 0.0410(4) 0.0341(4) 0.0320(4) -0.0083(3) -0.0068(3) -0.0052(3)
O1 0.0730(17) 0.0636(16) 0.0394(12) -0.0031(11) -0.0265(12) -0.0249(13)
O2 0.0601(16) 0.115(2) 0.0254(11) -0.0089(13) -0.0063(11) -0.0296(16)
O3 0.0499(13) 0.0372(12) 0.0447(12) 0.0006(10) -0.0197(10) 0.0017(9)
O4 0.0618(15) 0.0558(15) 0.0304(11) 0.0040(10) -0.0135(10) 0.0020(12)
N1 0.0308(12) 0.0428(13) 0.0269(11) -0.0063(10) -0.0070(9) -0.0046(10)
N2 0.0262(11) 0.0322(11) 0.0253(10) -0.0017(9) -0.0075(8) -0.0068(9)
C1 0.0450(17) 0.0383(16) 0.0336(15) -0.0063(12) -0.0153(13) -0.0036(13)
C2 0.0361(15) 0.0410(16) 0.0341(15) -0.0041(12) -0.0137(12) -0.0040(12)
C3 0.0429(18) 0.060(2) 0.0440(18) -0.0010(15) -0.0202(14) -0.0140(15)
C4 0.0418(18) 0.068(2) 0.0483(19) 0.0021(17) -0.0120(15) -0.0184(16)
C5 0.0409(18) 0.072(2) 0.0329(16) 0.0009(15) -0.0075(13) -0.0141(16)
C6 0.0333(15) 0.0581(19) 0.0289(14) -0.0062(13) -0.0071(12) -0.0048(13)
C7 0.0398(17) 0.070(2) 0.0271(14) -0.0120(14) -0.0047(12) -0.0098(15)
C8 0.0337(14) 0.0354(15) 0.0318(14) -0.0015(11) -0.0130(11) -0.0068(11)
C9 0.0282(13) 0.0322(14) 0.0331(14) -0.0041(11) -0.0110(11) -0.0054(10)
C10 0.0308(14) 0.0345(15) 0.0418(16) -0.0082(12) -0.0114(12) -0.0033(11)
C11 0.0333(15) 0.0448(17) 0.0390(16) -0.0152(13) -0.0074(12) -0.0048(12)
C12 0.0340(15) 0.0488(17) 0.0275(13) -0.0075(12) -0.0063(11) -0.0087(12)
C13 0.0284(13) 0.0396(15) 0.0272(13) -0.0036(11) -0.0085(10) -0.0079(11)
C14 0.0361(15) 0.0410(16) 0.0289(14) -0.0007(12) -0.0090(11) -0.0055(12)
N3 0.0310(12) 0.0383(13) 0.0355(12) -0.0035(10) -0.0155(10) -0.0038(10)
C15 0.061(2) 0.065(2) 0.0409(18) -0.0188(17) -0.0100(16) -0.0257(18)
C16 0.093(3) 0.117(4) 0.065(3) -0.016(3) -0.019(2) -0.068(3)
C17 0.0504(19) 0.055(2) 0.0347(16) 0.0014(14) -0.0200(14) -0.0117(15)
C18 0.057(2) 0.092(3) 0.0352(18) -0.0122(19) -0.0107(16) -0.010(2)
C19 0.0366(16) 0.0432(17) 0.057(2) -0.0166(15) -0.0197(14) -0.0039(13)
C20 0.068(3) 0.043(2) 0.121(4) -0.010(2) -0.041(3) -0.0112(19)
C21 0.0327(16) 0.0502(19) 0.060(2) -0.0040(16) -0.0228(15) -0.0027(13)
C22 0.0364(18) 0.076(3) 0.066(2) -0.020(2) -0.0079(17) -0.0023(17)
C23 0.0379(15) 0.0375(15) 0.0352(15) -0.0034(12) -0.0160(12) -0.0005(12)
C24 0.063(2) 0.0410(19) 0.070(2) -0.0022(17) -0.0282(19) -0.0119(16)
C25 0.155(7) 0.265(10) 0.121(7) -0.048(7) -0.011(7) 0.052(7)
Cl1 0.182(4) 0.112(3) 0.0536(18) 0.0020(16) -0.012(2) 0.064(2)
Cl2 0.120(3) 0.193(4) 0.151(7) -0.013(4) -0.010(4) 0.069(3)
C25' 0.143(8) 0.280(12) 0.111(10) -0.068(9) -0.009(7) 0.043(10)
Cl1' 0.155(5) 0.213(7) 0.100(4) -0.045(4) -0.062(4) 0.103(4)
Cl2' 0.131(5) 0.237(7) 0.080(3) 0.016(4) -0.022(3) 0.018(5)

loop_
_atom_type_symbol
_atom_type_description
_atom_type_scat_dispersion_real
_atom_type_scat_dispersion_imag
_atom_type_scat_source
C C 0.0033 0.0016 'International Tables Vol C Tables 4.2.6.8 and 6.1.1.4'
H H 0.0000 0.0000 'International Tables Vol C Tables 4.2.6.8 and 6.1.1.4'
N N 0.0061 0.0033 'International Tables Vol C Tables 4.2.6.8 and 6.1.1.4'
O O 0.0106 0.0060 'International Tables Vol C Tables 4.2.6.8 and 6.1.1.4'
S S 0.1246 0.1234 'International Tables Vol C Tables 4.2.6.8 and 6.1.1.4'
Ni Ni 0.3393 1.1124 'International Tables Vol C Tables 4.2.6.8 and 6.1.1.4'
Cl Cl 0.1484 0.1585 'International Tables Vol C Tables 4.2.6.8 and 6.1.1.4'

loop_
_geom_angle_atom_site_label_1
_geom_angle_atom_site_label_2
_geom_angle_atom_site_label_3
_geom_angle
_geom_angle_site_symmetry_1
_geom_angle_site_symmetry_3
_geom_angle_publ_flag
N1 Ni1 S2 88.54(7) . . ?
N1 Ni1 S5 176.71(8) . . ?
S2 Ni1 S5 94.17(3) . . ?
N1 Ni1 S1 88.05(7) . . ?
S2 Ni1 S1 176.43(3) . . ?
S5 Ni1 S1 89.20(3) . . ?
N2 Ni2 S4 88.79(7) . . ?
N2 Ni2 S3 88.53(7) . . ?
S4 Ni2 S3 176.93(3) . . ?
N2 Ni2 S5 177.91(7) . . ?
S4 Ni2 S5 89.48(3) . . ?
S3 Ni2 S5 93.22(3) . . ?
C1 S1 Ni1 99.41(10) . . ?
C7 S2 Ni1 99.65(11) . . ?
C8 S3 Ni2 99.36(10) . . ?
C14 S4 Ni2 99.03(10) . . ?
C15 S5 Ni1 113.60(12) . . ?
C15 S5 Ni2 103.92(13) . . ?
Ni1 S5 Ni2 99.97(3) . . ?
C6 N1 C2 118.3(3) . . ?
C6 N1 Ni1 120.5(2) . . ?
C2 N1 Ni1 121.1(2) . . ?
C9 N2 C13 118.5(2) . . ?
C9 N2 Ni2 120.83(18) . . ?
C13 N2 Ni2 120.60(19) . . ?
O1 C1 C2 120.7(3) . . ?
O1 C1 S1 124.2(2) . . ?
C2 C1 S1 115.1(2) . . ?
N1 C2 C3 121.9(3) . . ?
N1 C2 C1 116.3(3) . . ?
C3 C2 C1 121.8(3) . . ?
C4 C3 C2 119.7(3) . . ?
C4 C3 H3 120.2 . . ?
C2 C3 H3 120.2 . . ?
C3 C4 C5 118.9(3) . . ?
C3 C4 H4 120.6 . . ?
C5 C4 H4 120.6 . . ?
C6 C5 C4 118.7(3) . . ?
C6 C5 H5 120.6 . . ?
C4 C5 H5 120.6 . . ?
N1 C6 C5 122.5(3) . . ?
N1 C6 C7 116.1(3) . . ?
C5 C6 C7 121.4(3) . . ?
O2 C7 C6 120.4(3) . . ?
O2 C7 S2 124.4(3) . . ?
C6 C7 S2 115.2(2) . . ?
O3 C8 C9 120.5(3) . . ?
O3 C8 S3 124.5(2) . . ?
C9 C8 S3 114.9(2) . . ?
N2 C9 C10 121.7(3) . . ?
N2 C9 C8 116.3(2) . . ?
C10 C9 C8 122.0(3) . . ?
C11 C10 C9 119.4(3) . . ?
C11 C10 H10 120.3 . . ?
C9 C10 H10 120.3 . . ?
C10 C11 C12 118.8(3) . . ?
C10 C11 H11 120.6 . . ?
C12 C11 H11 120.6 . . ?
C13 C12 C11 119.1(3) . . ?
C13 C12 H12 120.5 . . ?
C11 C12 H12 120.5 . . ?
N2 C13 C12 122.6(3) . . ?
N2 C13 C14 115.9(2) . . ?
C12 C13 C14 121.5(3) . . ?
O4 C14 C13 120.1(3) . . ?
O4 C14 S4 124.6(3) . . ?
C13 C14 S4 115.3(2) . . ?
C23 N3 C17 110.6(2) . . ?
C23 N3 C19 105.6(2) . . ?
C17 N3 C19 111.4(2) . . ?
C23 N3 C21 111.7(2) . . ?
C17 N3 C21 106.7(2) . . ?
C19 N3 C21 111.0(2) . . ?
C16 C15 S5 109.6(3) . . ?
C16 C15 H15A 109.7 . . ?
S5 C15 H15A 109.7 . . ?
C16 C15 H15B 109.7 . . ?
S5 C15 H15B 109.7 . . ?
H15A C15 H15B 108.2 . . ?
C15 C16 H16A 109.5 . . ?
C15 C16 H16B 109.5 . . ?
H16A C16 H16B 109.5 . . ?
C15 C16 H16C 109.5 . . ?
H16A C16 H16C 109.5 . . ?
H16B C16 H16C 109.5 . . ?
C18 C17 N3 115.4(3) . . ?
C18 C17 H17A 108.4 . . ?
N3 C17 H17A 108.4 . . ?
C18 C17 H17B 108.4 . . ?
N3 C17 H17B 108.4 . . ?
H17A C17 H17B 107.5 . . ?
C17 C18 H18A 109.5 . . ?
C17 C18 H18B 109.5 . . ?
H18A C18 H18B 109.5 . . ?
C17 C18 H18C 109.5 . . ?
H18A C18 H18C 109.5 . . ?
H18B C18 H18C 109.5 . . ?
C20 C19 N3 115.4(3) . . ?
C20 C19 H19A 108.4 . . ?
N3 C19 H19A 108.4 . . ?
C20 C19 H19B 108.4 . . ?
N3 C19 H19B 108.4 . . ?
H19A C19 H19B 107.5 . . ?
C19 C20 H20A 109.5 . . ?
C19 C20 H20B 109.5 . . ?
H20A C20 H20B 109.5 . . ?
C19 C20 H20C 109.5 . . ?
H20A C20 H20C 109.5 . . ?
H20B C20 H20C 109.5 . . ?
C22 C21 N3 114.9(3) . . ?
C22 C21 H21A 108.5 . . ?
N3 C21 H21A 108.5 . . ?
C22 C21 H21B 108.5 . . ?
N3 C21 H21B 108.5 . . ?
H21A C21 H21B 107.5 . . ?
C21 C22 H22A 109.5 . . ?
C21 C22 H22B 109.5 . . ?
H22A C22 H22B 109.5 . . ?
C21 C22 H22C 109.5 . . ?
H22A C22 H22C 109.5 . . ?
H22B C22 H22C 109.5 . . ?
C24 C23 N3 115.6(3) . . ?
C24 C23 H23A 108.4 . . ?
N3 C23 H23A 108.4 . . ?
C24 C23 H23B 108.4 . . ?
N3 C23 H23B 108.4 . . ?
H23A C23 H23B 107.4 . . ?
C23 C24 H24A 109.5 . . ?
C23 C24 H24B 109.5 . . ?
H24A C24 H24B 109.5 . . ?
C23 C24 H24C 109.5 . . ?
H24A C24 H24C 109.5 . . ?
H24B C24 H24C 109.5 . . ?
Cl2 C25 Cl1 112.17(18) . . ?
Cl2 C25 H25A 109.2 . . ?
Cl1 C25 H25A 109.2 . . ?
Cl2 C25 H25B 109.2 . . ?
Cl1 C25 H25B 109.2 . . ?
H25A C25 H25B 107.9 . . ?
Cl2' C25' Cl1' 112.04(18) . . ?
Cl2' C25' H25C 109.2 . . ?
Cl1' C25' H25C 109.2 . . ?
Cl2' C25' H25D 109.2 . . ?
Cl1' C25' H25D 109.2 . . ?
H25C C25' H25D 107.9 . . ?

loop_
_geom_bond_atom_site_label_1
_geom_bond_atom_site_label_2
_geom_bond_distance
_geom_bond_site_symmetry_2
_geom_bond_publ_flag
Ni1 N1 1.910(2) . ?
Ni1 S2 2.1678(9) . ?
Ni1 S5 2.1845(8) . ?
Ni1 S1 2.1958(8) . ?
Ni2 N2 1.898(2) . ?
Ni2 S4 2.1794(8) . ?
Ni2 S3 2.1812(8) . ?
Ni2 S5 2.1950(8) . ?
S1 C1 1.741(3) . ?
S2 C7 1.734(3) . ?
S3 C8 1.736(3) . ?
S4 C14 1.732(3) . ?
S5 C15 1.833(4) . ?
O1 C1 1.222(4) . ?
O2 C7 1.229(4) . ?
O3 C8 1.220(3) . ?
O4 C14 1.223(4) . ?
N1 C6 1.349(4) . ?
N1 C2 1.350(4) . ?
N2 C9 1.349(4) . ?
N2 C13 1.350(3) . ?
C1 C2 1.501(4) . ?
C2 C3 1.382(4) . ?
C3 C4 1.381(5) . ?
C3 H3 0.9500 . ?
C4 C5 1.389(5) . ?
C4 H4 0.9500 . ?
C5 C6 1.387(5) . ?
C5 H5 0.9500 . ?
C6 C7 1.499(4) . ?
C8 C9 1.501(4) . ?
C9 C10 1.389(4) . ?
C10 C11 1.386(4) . ?
C10 H10 0.9500 . ?
C11 C12 1.386(4) . ?
C11 H11 0.9500 . ?
C12 C13 1.376(4) . ?
C12 H12 0.9500 . ?
C13 C14 1.507(4) . ?
N3 C23 1.512(4) . ?
N3 C17 1.517(4) . ?
N3 C19 1.520(4) . ?
N3 C21 1.520(4) . ?
C15 C16 1.519(5) . ?
C15 H15A 0.9900 . ?
C15 H15B 0.9900 . ?
C16 H16A 0.9800 . ?
C16 H16B 0.9800 . ?
C16 H16C 0.9800 . ?
C17 C18 1.504(5) . ?
C17 H17A 0.9900 . ?
C17 H17B 0.9900 . ?
C18 H18A 0.9800 . ?
C18 H18B 0.9800 . ?
C18 H18C 0.9800 . ?
C19 C20 1.508(5) . ?
C19 H19A 0.9900 . ?
C19 H19B 0.9900 . ?
C20 H20A 0.9800 . ?
C20 H20B 0.9800 . ?
C20 H20C 0.9800 . ?
C21 C22 1.516(5) . ?
C21 H21A 0.9900 . ?
C21 H21B 0.9900 . ?
C22 H22A 0.9800 . ?
C22 H22B 0.9800 . ?
C22 H22C 0.9800 . ?
C23 C24 1.506(5) . ?
C23 H23A 0.9900 . ?
C23 H23B 0.9900 . ?
C24 H24A 0.9800 . ?
C24 H24B 0.9800 . ?
C24 H24C 0.9800 . ?
C25 Cl2 1.776(2) . ?
C25 Cl1 1.779(2) . ?
C25 H25A 0.9900 . ?
C25 H25B 0.9900 . ?
C25' Cl2' 1.778(2) . ?
C25' Cl1' 1.779(2) . ?
C25' H25C 0.9900 . ?
C25' H25D 0.9900 . ?

loop_
_geom_torsion_atom_site_label_1
_geom_torsion_atom_site_label_2
_geom_torsion_atom_site_label_3
_geom_torsion_atom_site_label_4
_geom_torsion
_geom_torsion_site_symmetry_1
_geom_torsion_site_symmetry_2
_geom_torsion_site_symmetry_3
_geom_torsion_site_symmetry_4
_geom_torsion_publ_flag
N1 Ni1 S1 C1 0.42(13) . . . . ?
S2 Ni1 S1 C1 17.6(6) . . . . ?
S5 Ni1 S1 C1 178.60(11) . . . . ?
N1 Ni1 S2 C7 0.24(15) . . . . ?
S5 Ni1 S2 C7 -177.89(13) . . . . ?
S1 Ni1 S2 C7 -16.9(6) . . . . ?
N2 Ni2 S3 C8 -1.40(11) . . . . ?
S4 Ni2 S3 C8 27.8(7) . . . . ?
S5 Ni2 S3 C8 179.74(10) . . . . ?
N2 Ni2 S4 C14 -4.81(12) . . . . ?
S3 Ni2 S4 C14 -34.0(7) . . . . ?
S5 Ni2 S4 C14 174.01(11) . . . . ?
N1 Ni1 S5 C15 -159.5(13) . . . . ?
S2 Ni1 S5 C15 -14.18(15) . . . . ?
S1 Ni1 S5 C15 166.99(15) . . . . ?
N1 Ni1 S5 Ni2 90.4(13) . . . . ?
S2 Ni1 S5 Ni2 -124.26(4) . . . . ?
S1 Ni1 S5 Ni2 56.90(4) . . . . ?
N2 Ni2 S5 C15 156.8(19) . . . . ?
S4 Ni2 S5 C15 122.46(13) . . . . ?
S3 Ni2 S5 C15 -56.10(13) . . . . ?
N2 Ni2 S5 Ni1 -85.6(19) . . . . ?
S4 Ni2 S5 Ni1 -120.00(3) . . . . ?
S3 Ni2 S5 Ni1 61.44(4) . . . . ?
S2 Ni1 N1 C6 0.3(2) . . . . ?
S5 Ni1 N1 C6 145.7(12) . . . . ?
S1 Ni1 N1 C6 179.2(2) . . . . ?
S2 Ni1 N1 C2 -179.8(2) . . . . ?
S5 Ni1 N1 C2 -34.4(15) . . . . ?
S1 Ni1 N1 C2 -0.9(2) . . . . ?
S4 Ni2 N2 C9 -177.6(2) . . . . ?
S3 Ni2 N2 C9 0.86(19) . . . . ?
S5 Ni2 N2 C9 148.0(18) . . . . ?
S4 Ni2 N2 C13 4.84(19) . . . . ?
S3 Ni2 N2 C13 -176.7(2) . . . . ?
S5 Ni2 N2 C13 -30(2) . . . . ?
Ni1 S1 C1 O1 179.7(3) . . . . ?
Ni1 S1 C1 C2 -0.1(2) . . . . ?
C6 N1 C2 C3 1.1(5) . . . . ?
Ni1 N1 C2 C3 -178.9(3) . . . . ?
C6 N1 C2 C1 -179.1(3) . . . . ?
Ni1 N1 C2 C1 1.0(4) . . . . ?
O1 C1 C2 N1 179.7(3) . . . . ?
S1 C1 C2 N1 -0.5(4) . . . . ?
O1 C1 C2 C3 -0.4(5) . . . . ?
S1 C1 C2 C3 179.4(3) . . . . ?
N1 C2 C3 C4 -0.9(5) . . . . ?
C1 C2 C3 C4 179.2(3) . . . . ?
C2 C3 C4 C5 0.1(6) . . . . ?
C3 C4 C5 C6 0.5(6) . . . . ?
C2 N1 C6 C5 -0.4(5) . . . . ?
Ni1 N1 C6 C5 179.6(3) . . . . ?
C2 N1 C6 C7 179.3(3) . . . . ?
Ni1 N1 C6 C7 -0.8(4) . . . . ?
C4 C5 C6 N1 -0.4(6) . . . . ?
C4 C5 C6 C7 179.9(3) . . . . ?
N1 C6 C7 O2 -178.8(3) . . . . ?
C5 C6 C7 O2 0.9(6) . . . . ?
N1 C6 C7 S2 1.0(4) . . . . ?
C5 C6 C7 S2 -179.4(3) . . . . ?
Ni1 S2 C7 O2 179.1(3) . . . . ?
Ni1 S2 C7 C6 -0.7(3) . . . . ?
Ni2 S3 C8 O3 179.8(2) . . . . ?
Ni2 S3 C8 C9 1.9(2) . . . . ?
C13 N2 C9 C10 -0.1(4) . . . . ?
Ni2 N2 C9 C10 -177.6(2) . . . . ?
C13 N2 C9 C8 177.8(2) . . . . ?
Ni2 N2 C9 C8 0.2(3) . . . . ?
O3 C8 C9 N2 -179.6(2) . . . . ?
S3 C8 C9 N2 -1.6(3) . . . . ?
O3 C8 C9 C10 -1.7(4) . . . . ?
S3 C8 C9 C10 176.3(2) . . . . ?
N2 C9 C10 C11 0.0(4) . . . . ?
C8 C9 C10 C11 -177.8(3) . . . . ?
C9 C10 C11 C12 0.5(4) . . . . ?
C10 C11 C12 C13 -0.8(4) . . . . ?
C9 N2 C13 C12 -0.3(4) . . . . ?
Ni2 N2 C13 C12 177.3(2) . . . . ?
C9 N2 C13 C14 179.9(2) . . . . ?
Ni2 N2 C13 C14 -2.6(3) . . . . ?
C11 C12 C13 N2 0.8(4) . . . . ?
C11 C12 C13 C14 -179.4(3) . . . . ?
N2 C13 C14 O4 177.8(3) . . . . ?
C12 C13 C14 O4 -2.0(4) . . . . ?
N2 C13 C14 S4 -2.3(3) . . . . ?
C12 C13 C14 S4 177.9(2) . . . . ?
Ni2 S4 C14 O4 -175.2(3) . . . . ?
Ni2 S4 C14 C13 4.9(2) . . . . ?
Ni1 S5 C15 C16 -168.6(3) . . . . ?
Ni2 S5 C15 C16 -61.0(3) . . . . ?
C23 N3 C17 C18 -58.9(4) . . . . ?
C19 N3 C17 C18 58.2(4) . . . . ?
C21 N3 C17 C18 179.5(3) . . . . ?
C23 N3 C19 C20 -177.7(3) . . . . ?
C17 N3 C19 C20 62.1(4) . . . . ?
C21 N3 C19 C20 -56.6(4) . . . . ?
C23 N3 C21 C22 58.3(4) . . . . ?
C17 N3 C21 C22 179.3(3) . . . . ?
C19 N3 C21 C22 -59.2(4) . . . . ?
C17 N3 C23 C24 -63.5(3) . . . . ?
C19 N3 C23 C24 175.9(3) . . . . ?
C21 N3 C23 C24 55.2(4) . . . . ?
